data_1566711
loop_
_publ_author_name
'Li, Ruiping'
'Barel, Nitsan'
'Subramaniyan, Vasudevan'
'Cohen, Orit'
'Tibika, Fran\,coise'
'Tulchinsky, Yuri'

_publ_section_title
;
 Sulfonium cations as versatile strongly \p-acidic ligands
;
_journal_name_full 'Chemical Science'
_journal_paper_doi 10.1039/D2SC00588C
_journal_year 2022
_chemical_formula_moiety 'C42 H32 Cl F P2 Rh S, F6 P, 0.5(C7 H8)'
_chemical_formula_sum 'C45.5 H36 Cl F7 P3 Rh S'
_chemical_formula_weight 979.07
_space_group_crystal_system triclinic
_space_group_IT_number 2
_space_group_name_Hall '-P 1'
_space_group_name_H-M_alt 'P -1'
_atom_sites_solution_hydrogens geom
_atom_sites_solution_primary dual
_audit_creation_date 2021-09-13
_audit_creation_method
;
Olex2 1.5-alpha
(compiled 2021.08.20 svn.r13c46975 for OlexSys, GUI svn.r6396)
;
_audit_update_record
;
2021-11-02 deposited with the CCDC.	2022-03-14 downloaded from the CCDC.
;
_cell_angle_alpha 102.063(2)
_cell_angle_beta 92.077(2)
_cell_angle_gamma 103.656(2)
_cell_formula_units_Z 2
_cell_length_a 9.1404(2)
_cell_length_b 12.3384(3)
_cell_length_c 19.4965(5)
_cell_measurement_reflns_used 19128
_cell_measurement_temperature 149.98(10)
_cell_measurement_theta_max 31.2760
_cell_measurement_theta_min 2.1440
_cell_volume 2080.95(9)
_computing_cell_refinement 'CrysAlisPro 1.171.41.111a (Rigaku OD, 2021)'
_computing_data_collection 'CrysAlisPro 1.171.41.111a (Rigaku OD, 2021)'
_computing_data_reduction 'CrysAlisPro 1.171.41.111a (Rigaku OD, 2021)'
_computing_molecular_graphics 'Olex2 1.5-alpha (Dolomanov et al., 2009)'
_computing_publication_material 'Olex2 1.5-alpha (Dolomanov et al., 2009)'
_computing_structure_refinement 'SHELXL 2018/3 (Sheldrick, 2015)'
_computing_structure_solution 'SHELXT 2018/2 (Sheldrick, 2018)'
_diffrn_ambient_environment N~2~
_diffrn_ambient_temperature 149.98(10)
_diffrn_detector 'Hybrid Pixel Array Detector'
_diffrn_detector_area_resol_mean 10.0000
_diffrn_detector_type HyPix
_diffrn_measured_fraction_theta_full 0.999
_diffrn_measured_fraction_theta_max 0.999
_diffrn_measurement_details
;
List of Runs (angles in degrees, time in seconds):

  # Type    Start    End  Width  t~exp~   \w     \q     \k     \f   Frames
#--------------------------------------------------------------------------
  1  \w      0.00  27.00   0.50   90.00    --    2.69  97.00  86.00   54
  2  \w    -26.00  18.00   0.50   90.00    --    2.69 -97.00 -22.00   88
  3  \w    -32.00   0.00   0.50   90.00    --   -3.94  97.00  86.00   64
  4  \w    -13.00  13.00   0.50   90.00    --   -3.94 -97.00 -22.00   52
  5  \w    -22.00  31.00   0.50   90.00    --    2.69 -99.00-150.00  106
  6  \w     -4.00  76.00   0.50   90.00    --    2.69  19.00  60.00  160
  7  \w    -23.00  18.00   0.50   90.00    --    2.69 -99.00 120.00   82
  8  \w    -18.00  32.00   0.50   90.00    --    2.69 -99.00  60.00  100
  9  \w    -22.00  34.00   0.50   90.00    --    2.69 -99.00 -90.00  112
 10  \w    -22.00  23.00   0.50   90.00    --   -3.94 -99.00-120.00   90
 11  \w    -23.00   9.00   0.50   90.00    --   -3.94 -99.00-180.00   64
;
_diffrn_measurement_device 'four-circle diffractometer'
_diffrn_measurement_device_type 'XtaLAB Synergy, Single source at offset/far, HyPix'
_diffrn_measurement_method '\w scans'
_diffrn_orient_matrix_type 'CrysAlisPro convention (1999,Acta A55,543-557)'
_diffrn_orient_matrix_UB_11 0.0064923000
_diffrn_orient_matrix_UB_12 0.0252277000
_diffrn_orient_matrix_UB_13 -0.0296325000
_diffrn_orient_matrix_UB_21 -0.0607360000
_diffrn_orient_matrix_UB_22 -0.0448383000
_diffrn_orient_matrix_UB_23 -0.0186912000
_diffrn_orient_matrix_UB_31 -0.0519464000
_diffrn_orient_matrix_UB_32 0.0322162000
_diffrn_orient_matrix_UB_33 0.0129575000
_diffrn_radiation_monochromator mirror
_diffrn_radiation_probe x-ray
_diffrn_radiation_type 'Mo K\a'
_diffrn_radiation_wavelength 0.71073
_diffrn_reflns_av_R_equivalents 0.0347
_diffrn_reflns_av_unetI/netI 0.0263
_diffrn_reflns_Laue_measured_fraction_full 0.999
_diffrn_reflns_Laue_measured_fraction_max 0.999
_diffrn_reflns_limit_h_max 10
_diffrn_reflns_limit_h_min -10
_diffrn_reflns_limit_k_max 14
_diffrn_reflns_limit_k_min -14
_diffrn_reflns_limit_l_max 23
_diffrn_reflns_limit_l_min -23
_diffrn_reflns_number 31769
_diffrn_reflns_point_group_measured_fraction_full 0.999
_diffrn_reflns_point_group_measured_fraction_max 0.999
_diffrn_reflns_theta_full 25.000
_diffrn_reflns_theta_max 25.000
_diffrn_reflns_theta_min 2.145
_diffrn_source 'micro-focus sealed X-ray tube'
_diffrn_source_type 'PhotonJet (Mo) X-ray Source'
_exptl_absorpt_coefficient_mu 0.705
_exptl_absorpt_correction_T_max 1.000
_exptl_absorpt_correction_T_min 0.852
_exptl_absorpt_correction_type gaussian
_exptl_absorpt_process_details
;
CrysAlisPro 1.171.41.111a (Rigaku Oxford Diffraction, 2021)
Numerical absorption correction based on gaussian integration over
a multifaceted crystal model
Empirical absorption correction using spherical harmonics,
implemented in SCALE3 ABSPACK scaling algorithm.
;
_exptl_crystal_colour yellow
_exptl_crystal_colour_primary yellow
_exptl_crystal_density_diffrn 1.563
_exptl_crystal_description needle
_exptl_crystal_F_000 990
_exptl_crystal_size_max 0.106
_exptl_crystal_size_mid 0.058
_exptl_crystal_size_min 0.047
_refine_diff_density_max 1.118
_refine_diff_density_min -0.496
_refine_diff_density_rms 0.066
_refine_ls_extinction_method none
_refine_ls_goodness_of_fit_ref 1.025
_refine_ls_hydrogen_treatment constr
_refine_ls_matrix_type full
_refine_ls_number_parameters 580
_refine_ls_number_reflns 7313
_refine_ls_number_restraints 154
_refine_ls_restrained_S_all 1.019
_refine_ls_R_factor_all 0.0367
_refine_ls_R_factor_gt 0.0308
_refine_ls_shift/su_max 0.001
_refine_ls_shift/su_mean 0.000
_refine_ls_structure_factor_coef Fsqd
_refine_ls_weighting_details 'w=1/[\s^2^(Fo^2^)+(0.0384P)^2^+1.9623P] where P=(Fo^2^+2Fc^2^)/3'
_refine_ls_weighting_scheme calc
_refine_ls_wR_factor_gt 0.0739
_refine_ls_wR_factor_ref 0.0764
_reflns_Friedel_coverage 0.000
_reflns_number_gt 6469
_reflns_number_total 7313
_reflns_threshold_expression 'I > 2\s(I)'
_cod_data_source_file d2sc00588c2.cif
_cod_data_source_block 5b_PF6
_cod_original_cell_volume 2080.94(9)
_cod_original_formula_sum 'C45.50 H36 Cl F7 P3 Rh S'
_cod_database_code 1566711
_shelx_shelxl_version_number 2018/3
_chemical_oxdiff_formula 'C66H52 B Cl F7 S P3 Rh'
_chemical_oxdiff_usercomment 'NB-219 TOL'
_shelx_space_group_comment
;
The symmetry employed for this shelxl refinement is uniquely defined
by the following loop, which should always be used as a source of
symmetry information in preference to the above space-group names.
They are only intended as comments.
;
_shelx_estimated_absorpt_t_max 0.968
_shelx_estimated_absorpt_t_min 0.929
_olex2_refinement_description
;
1. Fixed Uiso
 At 1.2 times of:
  All C(H) groups
 At 1.5 times of:
  All C(H,H,H) groups
2. Restrained distances
 C45-C46 = C47-C48 = C48-C49
 1.38 with sigma of 0.02
 C43-C44
 1.51 with sigma of 0.02
 C44-C45 = C44-C49 = C46-C47
 1.39 with sigma of 0.02
 C46-C48 = C47-C49
 2.4 with sigma of 0.04
 C44-C48
 2.41 with sigma of 0.04
 C44-C46
 2.42 with sigma of 0.04
 C45-C47
 2.39 with sigma of 0.04
 C43-C45 = C43-C49
 2.52 with sigma of 0.04
 F1-C20 \\sim F1A-C20A
 with sigma of 0.02
 C19-C20 \\sim C19-C20A
 with sigma of 0.02
 C19-C23 \\sim C19-C23A
 with sigma of 0.04
 C19-C24 \\sim C19-C24A
 with sigma of 0.02
 C21-C23 \\sim C21A-C23A
 with sigma of 0.04
 C20-C21 \\sim C20A-C21A
 with sigma of 0.02
 F1-C21 \\sim F1A-C21A
 with sigma of 0.04
 C19-C21 \\sim C19-C21A
 with sigma of 0.04
 C22-C21 \\sim C22A-C21A
 with sigma of 0.02
 C20-C22 \\sim C20A-C22A
 with sigma of 0.04
 C22-C23 \\sim C22A-C23A
 with sigma of 0.02
 C22-C24 \\sim C22A-C24A
 with sigma of 0.04
 C23-C24 \\sim C23A-C24A
 with sigma of 0.02
 F1-C19 \\sim F1A-C19
 with sigma of 0.04
 P3-F2A \\sim P3-F2
 with sigma of 0.02
 P3-F5A \\sim P3-F5
 with sigma of 0.02
 P3-F3A \\sim P3-F3
 with sigma of 0.02
 P3-F4A \\sim P3-F4
 with sigma of 0.02
 C44-C45 \\sim C45-C46 \\sim C46-C47 \\sim C47-C48 \\sim C48-C49 \\sim C49-C44
 with sigma of 0.02
 C44-C48 \\sim C44-C46 \\sim C49-C47 \\sim C45-C49 \\sim C46-C48 \\sim C45-C47
 with sigma of 0.04
 C43-C49 \\sim C43-C45
 with sigma of 0.04
3. Restrained planarity
 C43, C44, C45, C46, C47, C48, C49
 with sigma of 0.1
4. Uiso/Uaniso restraints and constraints
C43 \\sim C44 \\sim C45 \\sim C46 \\sim C47 \\sim C48 \\sim C49: within 2A with
sigma of 0.04 and sigma for terminal atoms of 0.08 within 2A
Uanis(C24A) = Uanis(C20) = Uanis(C21) = Uanis(C23A) = Uanis(C22) = Uanis(C22A)
= Uanis(C21A) = Uanis(C23) = Uanis(C24) = Uanis(C20A)
Uanis(F1A) = Uanis(F1)
5. Rigid body (RIGU) restrains
 C43, C44, C45, C46, C47, C48, C49
 with sigma for 1-2 distances of 0.004 and sigma for 1-3 distances of 0.004
6. Others
 Sof(F1A)=Sof(C22A)=Sof(H22A)=Sof(C21A)=Sof(H21A)=Sof(C20A)=Sof(C24A)=
 Sof(H24A)=Sof(C23A)=Sof(H23A)=1-FVAR(1)
 Sof(F1)=Sof(C20)=Sof(C22)=Sof(H22)=Sof(C21)=Sof(H21)=Sof(C23)=Sof(H23)=
 Sof(C24)=Sof(H24)=FVAR(1)
 Sof(F4)=Sof(F3)=Sof(F5)=Sof(F2)=1-FVAR(2)
 Sof(F3A)=Sof(F4A)=Sof(F2A)=Sof(F5A)=FVAR(2)
 Fixed Sof: C43(0.5) H43A(0.5) H43B(0.5) H43C(0.5) C44(0.5) C45(0.5) H45(0.5)
 C46(0.5) H46(0.5) C47(0.5) H47(0.5) C48(0.5) H48(0.5) C49(0.5) H49(0.5)
7.a Aromatic/amide H refined with riding coordinates:
 C8(H8), C27(H27), C2(H2), C17(H17), C22(H22), C36(H36), C42(H42), C14(H14),
 C35(H35), C26(H26), C21(H21), C12(H12), C28(H28), C11(H11), C6(H6), C23(H23),
 C24(H24), C16(H16), C32(H32), C29(H29), C4(H4), C9(H9), C3(H3), C34(H34),
 C33(H33), C10(H10), C5(H5), C15(H15), C41(H41), C38(H38), C40(H40), C39(H39),
 C22A(H22A), C21A(H21A), C24A(H24A), C23A(H23A), C45(H45), C46(H46), C47(H47),
 C48(H48), C49(H49)
7.b Fitted hexagon refined as free rotating group:
 C22A(C21A,C20A,C19,C24A,C23A)
7.c Idealised Me refined as rotating group:
 C43(H43A,H43B,H43C)
;
_olex2_submission_special_instructions 'No special instructions were received'
_oxdiff_exptl_absorpt_empirical_details
;
Empirical correction (ABSPACK) includes:
- Absorption correction using spherical harmonics
- Frame scaling
;
_oxdiff_exptl_absorpt_empirical_full_max 1.307
_oxdiff_exptl_absorpt_empirical_full_min 0.753

loop_
_space_group_symop_operation_xyz
'x, y, z'
'-x, -y, -z'

loop_
_atom_site_label
_atom_site_type_symbol
_atom_site_fract_x
_atom_site_fract_y
_atom_site_fract_z
_atom_site_U_iso_or_equiv
_atom_site_adp_type
_atom_site_occupancy
_atom_site_site_symmetry_order
_atom_site_calc_flag
_atom_site_refinement_flags_posn
_atom_site_refinement_flags_adp
_atom_site_refinement_flags_occupancy
_atom_site_disorder_assembly
_atom_site_disorder_group
Rh1 Rh 0.36885(2) 0.25405(2) 0.17756(2) 0.02026(7) Uani 1 1 d . . . . .
S1 S 0.39620(7) 0.26975(5) 0.28750(3) 0.02226(13) Uani 1 1 d . . . . .
P1 P 0.38526(7) 0.06880(6) 0.17237(3) 0.02099(14) Uani 1 1 d . . . . .
P2 P 0.30989(7) 0.42713(6) 0.20140(3) 0.02367(14) Uani 1 1 d . . . . .
Cl1 Cl 0.33472(8) 0.23352(6) 0.05637(3) 0.03554(16) Uani 1 1 d . . . . .
P3 P 0.86382(10) 0.71941(8) 0.42408(4) 0.0456(2) Uani 1 1 d D . . . .
F1 F 0.6643(2) 0.43291(16) 0.27098(10) 0.0368(5) Uani 0.863(3) 1 d D . P A 1
F7 F 0.8225(3) 0.8033(2) 0.37983(12) 0.0757(7) Uani 1 1 d . . . . .
C1 C 0.2785(3) -0.0509(2) 0.10489(13) 0.0243(5) Uani 1 1 d . . . . .
F6 F 0.9073(3) 0.6335(3) 0.46661(14) 0.0905(9) Uani 1 1 d . . . . .
C31 C 0.4449(3) 0.5461(2) 0.17986(13) 0.0254(5) Uani 1 1 d . . . . .
C7 C 0.5713(3) 0.0431(2) 0.18238(13) 0.0243(5) Uani 1 1 d . . . . .
C18 C 0.2887(3) 0.1373(2) 0.30478(13) 0.0249(5) Uani 1 1 d . . . . .
F3A F 0.737(2) 0.6243(17) 0.3766(11) 0.098(5) Uani 0.46(2) 1 d D . P B 1
C8 C 0.6623(3) 0.0548(3) 0.12741(15) 0.0342(6) Uani 1 1 d . . . . .
H8 H 0.623504 0.069205 0.085241 0.041 Uiso 1 1 calc R U . . .
C27 C 0.3011(3) 0.5104(3) 0.44385(14) 0.0347(6) Uani 1 1 d . . . . .
H27 H 0.302658 0.528302 0.493731 0.042 Uiso 1 1 calc R U . . .
C30 C 0.3019(3) 0.4628(2) 0.29730(13) 0.0268(6) Uani 1 1 d . . . . .
C37 C 0.1248(3) 0.4384(2) 0.16996(13) 0.0284(6) Uani 1 1 d . . . . .
C2 C 0.1397(3) -0.0428(2) 0.07725(14) 0.0293(6) Uani 1 1 d . . . . .
H2 H 0.111787 0.027899 0.088372 0.035 Uiso 1 1 calc R U . . .
C13 C 0.2929(3) 0.0432(2) 0.25198(13) 0.0248(5) Uani 1 1 d . . . . .
F4A F 0.7339(10) 0.7480(14) 0.4742(6) 0.059(3) Uani 0.46(2) 1 d D . P B 1
C17 C 0.2047(3) 0.1288(2) 0.36217(14) 0.0298(6) Uani 1 1 d . . . . .
H17 H 0.203449 0.194655 0.397366 0.036 Uiso 1 1 calc R U . . .
C20 C 0.6971(4) 0.3698(3) 0.31626(17) 0.0339(4) Uani 0.863(3) 1 d D . P A 1
C22 C 0.8684(4) 0.3251(3) 0.39306(17) 0.0339(4) Uani 0.863(3) 1 d D . P A 1
H22 H 0.968445 0.336045 0.413235 0.041 Uiso 0.863(3) 1 calc R U P A 1
C25 C 0.3402(3) 0.3907(2) 0.33737(13) 0.0255(5) Uani 1 1 d . . . . .
C36 C 0.4483(3) 0.5491(2) 0.10859(14) 0.0312(6) Uani 1 1 d . . . . .
H36 H 0.378029 0.493096 0.074359 0.037 Uiso 1 1 calc R U . . .
C42 C 0.0010(3) 0.3482(3) 0.16928(15) 0.0357(6) Uani 1 1 d . . . . .
H42 H 0.015169 0.280001 0.180682 0.043 Uiso 1 1 calc R U . . .
C14 C 0.2118(3) -0.0641(2) 0.25908(14) 0.0303(6) Uani 1 1 d . . . . .
H14 H 0.214987 -0.130466 0.224751 0.036 Uiso 1 1 calc R U . . .
C35 C 0.5540(4) 0.6335(3) 0.08806(16) 0.0376(7) Uani 1 1 d . . . . .
H35 H 0.555276 0.636158 0.039729 0.045 Uiso 1 1 calc R U . . .
C26 C 0.3445(3) 0.4140(2) 0.41030(14) 0.0300(6) Uani 1 1 d . . . . .
H26 H 0.376190 0.365292 0.436383 0.036 Uiso 1 1 calc R U . . .
F2A F 0.9971(15) 0.7016(18) 0.3796(8) 0.075(4) Uani 0.46(2) 1 d D . P B 1
C21 C 0.8418(4) 0.3897(3) 0.34540(18) 0.0339(4) Uani 0.863(3) 1 d D . P A 1
H21 H 0.921553 0.445686 0.333588 0.041 Uiso 0.863(3) 1 calc R U P A 1
C12 C 0.6281(3) 0.0210(2) 0.24351(14) 0.0297(6) Uani 1 1 d . . . . .
H12 H 0.565254 0.010763 0.280580 0.036 Uiso 1 1 calc R U . . .
C28 C 0.2555(3) 0.5808(3) 0.40543(15) 0.0371(7) Uani 1 1 d . . . . .
H28 H 0.223302 0.645430 0.429036 0.045 Uiso 1 1 calc R U . . .
C11 C 0.7772(3) 0.0139(3) 0.25048(16) 0.0373(7) Uani 1 1 d . . . . .
H11 H 0.817049 0.000634 0.292769 0.045 Uiso 1 1 calc R U . . .
C6 C 0.3202(3) -0.1537(3) 0.08573(15) 0.0377(7) Uani 1 1 d . . . . .
H6 H 0.415214 -0.160106 0.103447 0.045 Uiso 1 1 calc R U . . .
C23 C 0.7520(4) 0.2456(3) 0.41147(19) 0.0339(4) Uani 0.863(3) 1 d D . P A 1
H23 H 0.771661 0.204142 0.445249 0.041 Uiso 0.863(3) 1 calc R U P A 1
C24 C 0.6058(4) 0.2261(3) 0.38041(17) 0.0339(4) Uani 0.863(3) 1 d D . P A 1
H24 H 0.524943 0.170955 0.392242 0.041 Uiso 0.863(3) 1 calc R U P A 1
C16 C 0.1227(3) 0.0209(3) 0.36627(15) 0.0359(7) Uani 1 1 d . . . . .
H16 H 0.062873 0.012726 0.404576 0.043 Uiso 1 1 calc R U . . .
C32 C 0.5505(3) 0.6264(2) 0.22902(15) 0.0342(6) Uani 1 1 d . . . . .
H32 H 0.550080 0.624146 0.277422 0.041 Uiso 1 1 calc R U . . .
C29 C 0.2564(3) 0.5579(2) 0.33286(15) 0.0338(6) Uani 1 1 d . . . . .
H29 H 0.225654 0.607411 0.307119 0.041 Uiso 1 1 calc R U . . .
C4 C 0.0841(4) -0.2390(3) 0.01565(15) 0.0408(7) Uani 1 1 d . . . . .
H4 H 0.016930 -0.303825 -0.014148 0.049 Uiso 1 1 calc R U . . .
C9 C 0.8098(3) 0.0454(3) 0.13457(17) 0.0416(7) Uani 1 1 d . . . . .
H9 H 0.871821 0.052170 0.096861 0.050 Uiso 1 1 calc R U . . .
C3 C 0.0427(3) -0.1372(3) 0.03372(15) 0.0359(7) Uani 1 1 d . . . . .
H3 H -0.053062 -0.131810 0.016167 0.043 Uiso 1 1 calc R U . . .
C34 C 0.6577(4) 0.7141(3) 0.13743(18) 0.0423(7) Uani 1 1 d . . . . .
H34 H 0.729810 0.772341 0.123101 0.051 Uiso 1 1 calc R U . . .
C33 C 0.6569(4) 0.7101(3) 0.20765(17) 0.0417(7) Uani 1 1 d . . . . .
H33 H 0.729478 0.764944 0.241456 0.050 Uiso 1 1 calc R U . . .
C10 C 0.8671(3) 0.0262(3) 0.19603(17) 0.0405(7) Uani 1 1 d . . . . .
H10 H 0.969046 0.021376 0.200866 0.049 Uiso 1 1 calc R U . . .
C5 C 0.2230(4) -0.2467(3) 0.04083(17) 0.0463(8) Uani 1 1 d . . . . .
H5 H 0.252411 -0.316421 0.027267 0.056 Uiso 1 1 calc R U . . .
C15 C 0.1264(3) -0.0750(3) 0.31578(15) 0.0363(6) Uani 1 1 d . . . . .
H15 H 0.070475 -0.148465 0.319854 0.044 Uiso 1 1 calc R U . . .
C41 C -0.1440(3) 0.3571(3) 0.15197(17) 0.0449(8) Uani 1 1 d . . . . .
H41 H -0.228601 0.295199 0.151895 0.054 Uiso 1 1 calc R U . . .
C38 C 0.1022(3) 0.5369(3) 0.15251(17) 0.0428(7) Uani 1 1 d . . . . .
H38 H 0.186007 0.599430 0.152648 0.051 Uiso 1 1 calc R U . . .
C40 C -0.1651(4) 0.4551(3) 0.13501(17) 0.0461(8) Uani 1 1 d . . . . .
H40 H -0.264219 0.461225 0.123433 0.055 Uiso 1 1 calc R U . . .
C39 C -0.0435(4) 0.5439(3) 0.13479(19) 0.0521(9) Uani 1 1 d . . . . .
H39 H -0.058540 0.611237 0.122393 0.063 Uiso 1 1 calc R U . . .
F5A F 0.9721(11) 0.8278(9) 0.4760(6) 0.124(5) Uani 0.46(2) 1 d D . P B 1
F1A F 0.5117(12) 0.2051(10) 0.4239(6) 0.0368(5) Uani 0.137(3) 1 d D . P A 2
C22A C 0.8875(5) 0.3367(15) 0.3734(8) 0.0339(4) Uani 0.137(3) 1 d DG . P A 2
H22A H 0.992416 0.353134 0.387560 0.041 Uiso 0.137(3) 1 calc R U P A 2
C21A C 0.7831(11) 0.2700(17) 0.4074(8) 0.0339(4) Uani 0.137(3) 1 d DG . P A 2
H21A H 0.816731 0.240739 0.444854 0.041 Uiso 0.137(3) 1 calc R U P A 2
C20A C 0.6296(9) 0.2460(12) 0.3867(6) 0.0339(4) Uani 0.137(3) 1 d DG . P A 2
C19 C 0.5805(3) 0.2887(2) 0.33198(12) 0.0243(5) Uani 1 1 d DG . . . .
C24A C 0.6849(7) 0.3555(11) 0.2979(6) 0.0339(4) Uani 0.137(3) 1 d DG . P A 2
H24A H 0.651277 0.384740 0.260527 0.041 Uiso 0.137(3) 1 calc R U P A 2
C23A C 0.8384(6) 0.3795(14) 0.3187(9) 0.0339(4) Uani 0.137(3) 1 d DG . P A 2
H23A H 0.909687 0.425136 0.295395 0.041 Uiso 0.137(3) 1 calc R U P A 2
F4 F 0.774(2) 0.7609(13) 0.4860(7) 0.108(4) Uani 0.54(2) 1 d D . P B 2
F3 F 0.7211(13) 0.6193(13) 0.3925(7) 0.063(3) Uani 0.54(2) 1 d D . P B 2
F5 F 1.0193(14) 0.8088(10) 0.4537(7) 0.108(5) Uani 0.54(2) 1 d D . P B 2
F2 F 0.9478(15) 0.6672(13) 0.3567(7) 0.075(3) Uani 0.54(2) 1 d D . P B 2
C43 C 0.4981(9) -0.1523(7) 0.3867(4) 0.0547(18) Uani 0.5 1 d D U P C -1
H43A H 0.502843 -0.224962 0.398310 0.082 Uiso 0.5 1 calc R U P C -1
H43B H 0.587847 -0.123867 0.363329 0.082 Uiso 0.5 1 calc R U P C -1
H43C H 0.407131 -0.164146 0.355042 0.082 Uiso 0.5 1 calc R U P C -1
C44 C 0.4928(10) -0.0665(8) 0.4528(4) 0.0438(18) Uani 0.5 1 d D U P C -1
C45 C 0.6228(12) 0.0033(9) 0.4905(5) 0.057(3) Uani 0.5 1 d D U P C -1
H45 H 0.718992 -0.002362 0.475474 0.068 Uiso 0.5 1 calc R U P C -1
C46 C 0.6117(15) 0.0817(10) 0.5506(6) 0.070(3) Uani 0.5 1 d D U P C -1
H46 H 0.701526 0.131583 0.575933 0.084 Uiso 0.5 1 calc R U P C -1
C47 C 0.4775(15) 0.0896(10) 0.5743(6) 0.070(3) Uani 0.5 1 d D U P C -1
H47 H 0.472843 0.140471 0.617599 0.084 Uiso 0.5 1 calc R U P C -1
C48 C 0.3470(14) 0.0230(11) 0.5351(6) 0.065(3) Uani 0.5 1 d D U P C -1
H48 H 0.251461 0.032476 0.548962 0.078 Uiso 0.5 1 calc R U P C -1
C49 C 0.3552(11) -0.0573(9) 0.4757(5) 0.046(2) Uani 0.5 1 d D U P C -1
H49 H 0.265013 -0.106767 0.450374 0.055 Uiso 0.5 1 calc R U P C -1

loop_
_atom_site_aniso_label
_atom_site_aniso_U_11
_atom_site_aniso_U_22
_atom_site_aniso_U_33
_atom_site_aniso_U_23
_atom_site_aniso_U_13
_atom_site_aniso_U_12
Rh1 0.02075(11) 0.02480(11) 0.01823(11) 0.00872(8) 0.00263(7) 0.00792(8)
S1 0.0247(3) 0.0243(3) 0.0200(3) 0.0074(2) 0.0030(2) 0.0083(3)
P1 0.0204(3) 0.0241(3) 0.0211(3) 0.0069(3) 0.0020(2) 0.0090(3)
P2 0.0268(3) 0.0260(3) 0.0217(3) 0.0097(3) 0.0038(3) 0.0095(3)
Cl1 0.0483(4) 0.0365(4) 0.0205(3) 0.0111(3) -0.0007(3) 0.0044(3)
P3 0.0450(5) 0.0580(6) 0.0350(4) 0.0231(4) 0.0010(3) 0.0043(4)
F1 0.0348(10) 0.0382(11) 0.0388(10) 0.0203(9) 0.0008(8) 0.0017(8)
F7 0.0966(17) 0.1010(19) 0.0688(14) 0.0538(14) 0.0450(13) 0.0648(16)
C1 0.0265(13) 0.0261(13) 0.0210(12) 0.0061(10) 0.0030(10) 0.0074(11)
F6 0.0692(15) 0.119(2) 0.0970(19) 0.0831(18) -0.0143(13) 0.0014(15)
C31 0.0294(13) 0.0226(13) 0.0288(13) 0.0093(11) 0.0089(11) 0.0118(11)
C7 0.0223(12) 0.0213(13) 0.0304(13) 0.0057(10) 0.0016(10) 0.0081(10)
C18 0.0214(12) 0.0296(14) 0.0255(13) 0.0127(11) -0.0009(10) 0.0046(11)
F3A 0.115(12) 0.101(10) 0.061(7) -0.031(6) -0.051(7) 0.048(7)
C8 0.0307(14) 0.0425(17) 0.0373(15) 0.0178(13) 0.0075(12) 0.0159(13)
C27 0.0412(16) 0.0387(17) 0.0244(14) 0.0047(12) 0.0101(12) 0.0110(13)
C30 0.0268(13) 0.0317(15) 0.0246(13) 0.0091(11) 0.0074(10) 0.0092(11)
C37 0.0301(14) 0.0364(15) 0.0239(13) 0.0098(11) 0.0038(10) 0.0152(12)
C2 0.0254(13) 0.0346(15) 0.0299(14) 0.0080(12) 0.0028(11) 0.0104(12)
C13 0.0197(12) 0.0318(14) 0.0246(13) 0.0097(11) 0.0004(10) 0.0071(11)
F4A 0.046(4) 0.096(8) 0.043(5) 0.034(5) 0.014(3) 0.017(3)
C17 0.0304(14) 0.0357(15) 0.0250(13) 0.0104(11) 0.0049(11) 0.0078(12)
C20 0.0311(7) 0.0419(9) 0.0276(8) 0.0079(7) -0.0031(6) 0.0075(6)
C22 0.0311(7) 0.0419(9) 0.0276(8) 0.0079(7) -0.0031(6) 0.0075(6)
C25 0.0255(13) 0.0258(14) 0.0256(13) 0.0050(10) 0.0059(10) 0.0074(11)
C36 0.0397(15) 0.0294(15) 0.0294(14) 0.0101(11) 0.0082(12) 0.0143(12)
C42 0.0347(15) 0.0384(17) 0.0365(16) 0.0104(13) 0.0018(12) 0.0123(13)
C14 0.0294(14) 0.0300(15) 0.0322(14) 0.0103(12) 0.0012(11) 0.0061(12)
C35 0.0527(18) 0.0372(17) 0.0358(16) 0.0205(13) 0.0210(14) 0.0228(15)
C26 0.0339(14) 0.0325(15) 0.0246(13) 0.0087(11) 0.0047(11) 0.0082(12)
F2A 0.068(6) 0.109(11) 0.089(8) 0.061(7) 0.037(6) 0.061(7)
C21 0.0311(7) 0.0419(9) 0.0276(8) 0.0079(7) -0.0031(6) 0.0075(6)
C12 0.0268(13) 0.0318(15) 0.0322(14) 0.0068(12) 0.0010(11) 0.0111(11)
C28 0.0434(17) 0.0343(16) 0.0355(16) 0.0024(13) 0.0116(13) 0.0168(13)
C11 0.0344(15) 0.0416(17) 0.0382(16) 0.0064(13) -0.0070(12) 0.0175(13)
C6 0.0399(16) 0.0349(16) 0.0384(16) 0.0022(13) -0.0064(13) 0.0164(13)
C23 0.0311(7) 0.0419(9) 0.0276(8) 0.0079(7) -0.0031(6) 0.0075(6)
C24 0.0311(7) 0.0419(9) 0.0276(8) 0.0079(7) -0.0031(6) 0.0075(6)
C16 0.0311(15) 0.0467(18) 0.0334(15) 0.0180(13) 0.0075(12) 0.0077(13)
C32 0.0407(16) 0.0310(15) 0.0335(15) 0.0108(12) 0.0065(12) 0.0103(13)
C29 0.0429(16) 0.0304(15) 0.0338(15) 0.0100(12) 0.0062(12) 0.0172(13)
C4 0.0482(18) 0.0370(17) 0.0290(15) 0.0026(13) -0.0056(13) 0.0004(14)
C9 0.0274(15) 0.052(2) 0.0543(19) 0.0226(16) 0.0145(13) 0.0166(14)
C3 0.0273(14) 0.0465(18) 0.0318(15) 0.0104(13) -0.0024(11) 0.0047(13)
C34 0.0429(17) 0.0315(16) 0.060(2) 0.0227(15) 0.0185(15) 0.0108(14)
C33 0.0422(17) 0.0301(16) 0.0508(19) 0.0108(14) 0.0031(14) 0.0037(13)
C10 0.0222(14) 0.0459(19) 0.0562(19) 0.0117(15) 0.0013(13) 0.0140(13)
C5 0.060(2) 0.0327(17) 0.0433(18) -0.0023(14) -0.0077(15) 0.0165(15)
C15 0.0361(15) 0.0348(16) 0.0378(16) 0.0163(13) 0.0015(12) 0.0017(13)
C41 0.0325(16) 0.056(2) 0.0453(18) 0.0085(15) 0.0036(13) 0.0125(15)
C38 0.0363(16) 0.0459(19) 0.057(2) 0.0263(16) 0.0086(14) 0.0184(14)
C40 0.0363(17) 0.070(2) 0.0433(18) 0.0163(16) 0.0090(14) 0.0311(17)
C39 0.049(2) 0.063(2) 0.065(2) 0.0330(19) 0.0151(17) 0.0350(18)
F5A 0.062(5) 0.103(6) 0.147(8) -0.057(7) 0.039(5) -0.027(4)
F1A 0.0348(10) 0.0382(11) 0.0388(10) 0.0203(9) 0.0008(8) 0.0017(8)
C22A 0.0311(7) 0.0419(9) 0.0276(8) 0.0079(7) -0.0031(6) 0.0075(6)
C21A 0.0311(7) 0.0419(9) 0.0276(8) 0.0079(7) -0.0031(6) 0.0075(6)
C20A 0.0311(7) 0.0419(9) 0.0276(8) 0.0079(7) -0.0031(6) 0.0075(6)
C19 0.0267(13) 0.0277(14) 0.0198(12) 0.0028(10) 0.0006(10) 0.0118(11)
C24A 0.0311(7) 0.0419(9) 0.0276(8) 0.0079(7) -0.0031(6) 0.0075(6)
C23A 0.0311(7) 0.0419(9) 0.0276(8) 0.0079(7) -0.0031(6) 0.0075(6)
F4 0.214(12) 0.068(4) 0.029(4) -0.001(3) 0.046(6) 0.015(8)
F3 0.046(4) 0.072(5) 0.061(6) 0.009(4) 0.002(4) -0.001(3)
F5 0.078(6) 0.107(6) 0.120(8) 0.077(6) -0.047(5) -0.047(5)
F2 0.074(6) 0.098(7) 0.090(6) 0.064(5) 0.048(5) 0.051(6)
C43 0.052(4) 0.062(5) 0.054(4) 0.019(4) 0.006(3) 0.016(4)
C44 0.040(4) 0.047(5) 0.054(5) 0.027(4) 0.000(4) 0.016(4)
C45 0.054(5) 0.042(7) 0.076(9) 0.011(5) -0.011(5) 0.021(4)
C46 0.084(8) 0.049(6) 0.078(8) 0.009(5) -0.017(6) 0.029(5)
C47 0.098(8) 0.046(6) 0.067(8) 0.004(5) 0.005(5) 0.028(5)
C48 0.078(6) 0.055(6) 0.070(7) 0.015(5) 0.015(4) 0.031(4)
C49 0.046(4) 0.041(7) 0.055(7) 0.020(5) 0.003(4) 0.012(4)

loop_
_atom_type_symbol
_atom_type_description
_atom_type_scat_dispersion_real
_atom_type_scat_dispersion_imag
_atom_type_scat_source
C C 0.0033 0.0016 'International Tables Vol C Tables 4.2.6.8 and 6.1.1.4'
H H 0.0000 0.0000 'International Tables Vol C Tables 4.2.6.8 and 6.1.1.4'
Cl Cl 0.1484 0.1585 'International Tables Vol C Tables 4.2.6.8 and 6.1.1.4'
F F 0.0171 0.0103 'International Tables Vol C Tables 4.2.6.8 and 6.1.1.4'
P P 0.1023 0.0942 'International Tables Vol C Tables 4.2.6.8 and 6.1.1.4'
Rh Rh -1.1178 0.9187 'International Tables Vol C Tables 4.2.6.8 and 6.1.1.4'
S S 0.1246 0.1234 'International Tables Vol C Tables 4.2.6.8 and 6.1.1.4'

loop_
_exptl_crystal_face_index_h
_exptl_crystal_face_index_k
_exptl_crystal_face_index_l
_exptl_crystal_face_perp_dist
11 -10 -7 0.0262
-12 8 8 0.0268
0 16 0 0.0353
0 -16 0 0.0353
-10 12 -12 0.0225
11 -12 9 0.0228
-1 3 -27 0.0345
-1 0 27 0.0243
-4 -4 -22 0.0308
4 4 22 0.0308
-3 15 -17 0.0268
4 -2 -25 0.0280

loop_
_geom_angle_atom_site_label_1
_geom_angle_atom_site_label_2
_geom_angle_atom_site_label_3
_geom_angle
_geom_angle_site_symmetry_1
_geom_angle_site_symmetry_3
_geom_angle_publ_flag
S1 Rh1 P1 83.83(2) . . ?
S1 Rh1 P2 87.19(2) . . ?
S1 Rh1 Cl1 178.84(3) . . ?
P1 Rh1 Cl1 95.46(2) . . ?
P2 Rh1 P1 166.04(2) . . ?
P2 Rh1 Cl1 93.33(2) . . ?
C18 S1 Rh1 106.70(8) . . ?
C18 S1 C19 103.35(11) . . ?
C25 S1 Rh1 113.36(9) . . ?
C25 S1 C18 111.60(12) . . ?
C25 S1 C19 100.59(12) . . ?
C19 S1 Rh1 120.82(8) . . ?
C1 P1 Rh1 122.29(8) . . ?
C1 P1 C7 105.31(11) . . ?
C1 P1 C13 102.31(12) . . ?
C7 P1 Rh1 118.26(9) . . ?
C7 P1 C13 106.38(11) . . ?
C13 P1 Rh1 99.73(8) . . ?
C31 P2 Rh1 116.59(8) . . ?
C31 P2 C30 106.57(12) . . ?
C31 P2 C37 105.38(12) . . ?
C30 P2 Rh1 105.24(9) . . ?
C37 P2 Rh1 119.82(9) . . ?
C37 P2 C30 101.49(11) . . ?
F7 P3 F6 178.35(16) . . ?
F7 P3 F4A 87.3(5) . . ?
F7 P3 F5A 88.1(5) . . ?
F7 P3 F5 90.3(3) . . ?
F7 P3 F2 87.6(5) . . ?
F6 P3 F4A 94.2(5) . . ?
F6 P3 F5A 92.6(5) . . ?
F6 P3 F2 90.7(5) . . ?
F3A P3 F7 86.7(9) . . ?
F3A P3 F6 92.8(9) . . ?
F3A P3 F4A 87.0(9) . . ?
F3A P3 F2A 97.8(9) . . ?
F3A P3 F5A 170.4(10) . . ?
F2A P3 F7 91.9(6) . . ?
F2A P3 F6 86.6(6) . . ?
F2A P3 F4A 175.2(9) . . ?
F2A P3 F5A 90.6(7) . . ?
F5A P3 F4A 84.7(5) . . ?
F4 P3 F7 93.1(6) . . ?
F4 P3 F6 88.5(6) . . ?
F4 P3 F3 89.3(8) . . ?
F4 P3 F5 95.8(6) . . ?
F4 P3 F2 175.6(6) . . ?
F3 P3 F7 94.3(7) . . ?
F3 P3 F6 85.5(7) . . ?
F3 P3 F5 172.9(10) . . ?
F3 P3 F2 86.4(7) . . ?
F5 P3 F6 89.7(3) . . ?
F5 P3 F2 88.4(6) . . ?
C2 C1 P1 117.40(19) . . ?
C6 C1 P1 123.1(2) . . ?
C6 C1 C2 119.1(2) . . ?
C36 C31 P2 116.8(2) . . ?
C32 C31 P2 123.4(2) . . ?
C32 C31 C36 119.5(2) . . ?
C8 C7 P1 117.05(19) . . ?
C12 C7 P1 122.86(19) . . ?
C12 C7 C8 119.9(2) . . ?
C13 C18 S1 112.33(18) . . ?
C17 C18 S1 124.6(2) . . ?
C17 C18 C13 123.0(2) . . ?
C7 C8 H8 120.2 . . ?
C9 C8 C7 119.5(3) . . ?
C9 C8 H8 120.2 . . ?
C26 C27 H27 119.7 . . ?
C28 C27 H27 119.7 . . ?
C28 C27 C26 120.6(3) . . ?
C25 C30 P2 119.10(19) . . ?
C29 C30 P2 123.5(2) . . ?
C29 C30 C25 117.3(2) . . ?
C42 C37 P2 118.1(2) . . ?
C42 C37 C38 119.1(3) . . ?
C38 C37 P2 122.5(2) . . ?
C1 C2 H2 119.9 . . ?
C3 C2 C1 120.2(3) . . ?
C3 C2 H2 119.9 . . ?
C18 C13 P1 118.32(19) . . ?
C18 C13 C14 117.5(2) . . ?
C14 C13 P1 123.7(2) . . ?
C18 C17 H17 121.2 . . ?
C16 C17 C18 117.6(3) . . ?
C16 C17 H17 121.2 . . ?
F1 C20 C21 120.1(3) . . ?
F1 C20 C19 117.8(3) . . ?
C21 C20 C19 122.1(3) . . ?
C21 C22 H22 119.4 . . ?
C23 C22 H22 119.4 . . ?
C23 C22 C21 121.2(3) . . ?
C30 C25 S1 114.53(19) . . ?
C26 C25 S1 122.4(2) . . ?
C26 C25 C30 122.9(2) . . ?
C31 C36 H36 120.0 . . ?
C35 C36 C31 119.9(3) . . ?
C35 C36 H36 120.0 . . ?
C37 C42 H42 119.9 . . ?
C37 C42 C41 120.3(3) . . ?
C41 C42 H42 119.9 . . ?
C13 C14 H14 119.7 . . ?
C15 C14 C13 120.7(3) . . ?
C15 C14 H14 119.7 . . ?
C36 C35 H35 119.9 . . ?
C34 C35 C36 120.3(3) . . ?
C34 C35 H35 119.9 . . ?
C27 C26 C25 117.9(3) . . ?
C27 C26 H26 121.1 . . ?
C25 C26 H26 121.1 . . ?
C20 C21 C22 117.7(3) . . ?
C20 C21 H21 121.1 . . ?
C22 C21 H21 121.1 . . ?
C7 C12 H12 120.1 . . ?
C7 C12 C11 119.9(3) . . ?
C11 C12 H12 120.1 . . ?
C27 C28 H28 119.7 . . ?
C27 C28 C29 120.6(3) . . ?
C29 C28 H28 119.7 . . ?
C12 C11 H11 120.0 . . ?
C10 C11 C12 120.0(3) . . ?
C10 C11 H11 120.0 . . ?
C1 C6 H6 120.0 . . ?
C5 C6 C1 119.9(3) . . ?
C5 C6 H6 120.0 . . ?
C22 C23 H23 120.1 . . ?
C22 C23 C24 119.9(3) . . ?
C24 C23 H23 120.1 . . ?
C23 C24 H24 120.7 . . ?
C19 C24 C23 118.7(3) . . ?
C19 C24 H24 120.7 . . ?
C17 C16 H16 119.4 . . ?
C15 C16 C17 121.3(3) . . ?
C15 C16 H16 119.4 . . ?
C31 C32 H32 120.0 . . ?
C31 C32 C33 120.0(3) . . ?
C33 C32 H32 120.0 . . ?
C30 C29 H29 119.8 . . ?
C28 C29 C30 120.5(3) . . ?
C28 C29 H29 119.8 . . ?
C3 C4 H4 120.1 . . ?
C5 C4 H4 120.1 . . ?
C5 C4 C3 119.9(3) . . ?
C8 C9 H9 119.8 . . ?
C10 C9 C8 120.4(3) . . ?
C10 C9 H9 119.8 . . ?
C2 C3 H3 119.9 . . ?
C4 C3 C2 120.3(3) . . ?
C4 C3 H3 119.9 . . ?
C35 C34 H34 120.0 . . ?
C35 C34 C33 120.0(3) . . ?
C33 C34 H34 120.0 . . ?
C32 C33 H33 119.9 . . ?
C34 C33 C32 120.3(3) . . ?
C34 C33 H33 119.9 . . ?
C11 C10 C9 120.2(3) . . ?
C11 C10 H10 119.9 . . ?
C9 C10 H10 119.9 . . ?
C6 C5 H5 119.7 . . ?
C4 C5 C6 120.6(3) . . ?
C4 C5 H5 119.7 . . ?
C14 C15 H15 120.0 . . ?
C16 C15 C14 119.9(3) . . ?
C16 C15 H15 120.0 . . ?
C42 C41 H41 119.9 . . ?
C40 C41 C42 120.1(3) . . ?
C40 C41 H41 119.9 . . ?
C37 C38 H38 120.1 . . ?
C37 C38 C39 119.8(3) . . ?
C39 C38 H38 120.1 . . ?
C41 C40 H40 120.0 . . ?
C39 C40 C41 120.0(3) . . ?
C39 C40 H40 120.0 . . ?
C38 C39 H39 119.7 . . ?
C40 C39 C38 120.7(3) . . ?
C40 C39 H39 119.7 . . ?
C21A C22A H22A 120.0 . . ?
C21A C22A C23A 120.0 . . ?
C23A C22A H22A 120.0 . . ?
C22A C21A H21A 120.0 . . ?
C20A C21A C22A 120.0 . . ?
C20A C21A H21A 120.0 . . ?
F1A C20A C21A 127.0(7) . . ?
F1A C20A C19 111.4(6) . . ?
C21A C20A C19 120.0 . . ?
C20 C19 S1 117.0(2) . . ?
C20 C19 C24 120.3(3) . . ?
C24 C19 S1 122.7(2) . . ?
C20A C19 S1 132.8(4) . . ?
C24A C19 S1 107.1(4) . . ?
C24A C19 C20A 120.0 . . ?
C19 C24A H24A 120.0 . . ?
C19 C24A C23A 120.0 . . ?
C23A C24A H24A 120.0 . . ?
C22A C23A H23A 120.0 . . ?
C24A C23A C22A 120.0 . . ?
C24A C23A H23A 120.0 . . ?
H43A C43 H43B 109.5 . . ?
H43A C43 H43C 109.5 . . ?
H43B C43 H43C 109.5 . . ?
C44 C43 H43A 109.5 . . ?
C44 C43 H43B 109.5 . . ?
C44 C43 H43C 109.5 . . ?
C45 C44 C43 121.2(8) . . ?
C49 C44 C43 119.2(7) . . ?
C49 C44 C45 119.6(7) . . ?
C44 C45 H45 120.5 . . ?
C44 C45 C46 118.9(8) . . ?
C46 C45 H45 120.5 . . ?
C45 C46 H46 119.0 . . ?
C47 C46 C45 121.9(9) . . ?
C47 C46 H46 119.0 . . ?
C46 C47 H47 120.4 . . ?
C46 C47 C48 119.1(9) . . ?
C48 C47 H47 120.4 . . ?
C47 C48 H48 120.1 . . ?
C49 C48 C47 119.9(8) . . ?
C49 C48 H48 120.1 . . ?
C44 C49 C48 120.4(8) . . ?
C44 C49 H49 119.8 . . ?
C48 C49 H49 119.8 . . ?

loop_
_geom_bond_atom_site_label_1
_geom_bond_atom_site_label_2
_geom_bond_distance
_geom_bond_site_symmetry_2
_geom_bond_publ_flag
Rh1 S1 2.1117(6) . ?
Rh1 P1 2.3072(7) . ?
Rh1 P2 2.2833(7) . ?
Rh1 Cl1 2.3245(6) . ?
S1 C18 1.801(3) . ?
S1 C25 1.796(3) . ?
S1 C19 1.808(2) . ?
P1 C1 1.811(3) . ?
P1 C7 1.813(2) . ?
P1 C13 1.843(2) . ?
P2 C31 1.815(3) . ?
P2 C30 1.837(3) . ?
P2 C37 1.825(3) . ?
P3 F7 1.578(2) . ?
P3 F6 1.584(2) . ?
P3 F3A 1.549(11) . ?
P3 F4A 1.621(8) . ?
P3 F2A 1.551(10) . ?
P3 F5A 1.590(9) . ?
P3 F4 1.552(9) . ?
P3 F3 1.572(8) . ?
P3 F5 1.582(6) . ?
P3 F2 1.639(9) . ?
F1 C20 1.361(4) . ?
C1 C2 1.394(3) . ?
C1 C6 1.391(4) . ?
C31 C36 1.399(4) . ?
C31 C32 1.384(4) . ?
C7 C8 1.391(4) . ?
C7 C12 1.387(4) . ?
C18 C13 1.391(4) . ?
C18 C17 1.388(4) . ?
C8 H8 0.9500 . ?
C8 C9 1.385(4) . ?
C27 H27 0.9500 . ?
C27 C26 1.384(4) . ?
C27 C28 1.381(4) . ?
C30 C25 1.394(4) . ?
C30 C29 1.394(4) . ?
C37 C42 1.384(4) . ?
C37 C38 1.386(4) . ?
C2 H2 0.9500 . ?
C2 C3 1.381(4) . ?
C13 C14 1.394(4) . ?
C17 H17 0.9500 . ?
C17 C16 1.385(4) . ?
C20 C21 1.366(4) . ?
C20 C19 1.371(4) . ?
C22 H22 0.9500 . ?
C22 C21 1.394(5) . ?
C22 C23 1.381(5) . ?
C25 C26 1.388(4) . ?
C36 H36 0.9500 . ?
C36 C35 1.380(4) . ?
C42 H42 0.9500 . ?
C42 C41 1.391(4) . ?
C14 H14 0.9500 . ?
C14 C15 1.387(4) . ?
C35 H35 0.9500 . ?
C35 C34 1.379(5) . ?
C26 H26 0.9500 . ?
C21 H21 0.9500 . ?
C12 H12 0.9500 . ?
C12 C11 1.389(4) . ?
C28 H28 0.9500 . ?
C28 C29 1.384(4) . ?
C11 H11 0.9500 . ?
C11 C10 1.377(4) . ?
C6 H6 0.9500 . ?
C6 C5 1.383(4) . ?
C23 H23 0.9500 . ?
C23 C24 1.393(4) . ?
C24 H24 0.9500 . ?
C24 C19 1.384(4) . ?
C16 H16 0.9500 . ?
C16 C15 1.380(4) . ?
C32 H32 0.9500 . ?
C32 C33 1.386(4) . ?
C29 H29 0.9500 . ?
C4 H4 0.9500 . ?
C4 C3 1.377(4) . ?
C4 C5 1.376(4) . ?
C9 H9 0.9500 . ?
C9 C10 1.378(4) . ?
C3 H3 0.9500 . ?
C34 H34 0.9500 . ?
C34 C33 1.380(5) . ?
C33 H33 0.9500 . ?
C10 H10 0.9500 . ?
C5 H5 0.9500 . ?
C15 H15 0.9500 . ?
C41 H41 0.9500 . ?
C41 C40 1.372(5) . ?
C38 H38 0.9500 . ?
C38 C39 1.390(4) . ?
C40 H40 0.9500 . ?
C40 C39 1.365(5) . ?
C39 H39 0.9500 . ?
F1A C20A 1.376(11) . ?
C22A H22A 0.9500 . ?
C22A C21A 1.3900 . ?
C22A C23A 1.3900 . ?
C21A H21A 0.9500 . ?
C21A C20A 1.3900 . ?
C20A C19 1.3900 . ?
C19 C24A 1.3900 . ?
C24A H24A 0.9500 . ?
C24A C23A 1.3900 . ?
C23A H23A 0.9500 . ?
C43 H43A 0.9800 . ?
C43 H43B 0.9800 . ?
C43 H43C 0.9800 . ?
C43 C44 1.498(10) . ?
C44 C45 1.373(9) . ?
C44 C49 1.371(8) . ?
C45 H45 0.9500 . ?
C45 C46 1.377(9) . ?
C46 H46 0.9500 . ?
C46 C47 1.345(9) . ?
C47 H47 0.9500 . ?
C47 C48 1.375(9) . ?
C48 H48 0.9500 . ?
C48 C49 1.374(9) . ?
C49 H49 0.9500 . ?

loop_
_geom_torsion_atom_site_label_1
_geom_torsion_atom_site_label_2
_geom_torsion_atom_site_label_3
_geom_torsion_atom_site_label_4
_geom_torsion
_geom_torsion_site_symmetry_1
_geom_torsion_site_symmetry_2
_geom_torsion_site_symmetry_3
_geom_torsion_site_symmetry_4
_geom_torsion_publ_flag
Rh1 S1 C18 C13 35.93(19) . . . . ?
Rh1 S1 C18 C17 -141.2(2) . . . . ?
Rh1 S1 C25 C30 -6.3(2) . . . . ?
Rh1 S1 C25 C26 177.77(19) . . . . ?
Rh1 S1 C19 C20 47.6(3) . . . . ?
Rh1 S1 C19 C24 -133.0(2) . . . . ?
Rh1 S1 C19 C20A -140.9(9) . . . . ?
Rh1 S1 C19 C24A 35.2(7) . . . . ?
Rh1 P1 C1 C2 -29.5(2) . . . . ?
Rh1 P1 C1 C6 158.0(2) . . . . ?
Rh1 P1 C7 C8 -70.4(2) . . . . ?
Rh1 P1 C7 C12 104.9(2) . . . . ?
Rh1 P1 C13 C18 -22.4(2) . . . . ?
Rh1 P1 C13 C14 149.9(2) . . . . ?
Rh1 P2 C31 C36 75.2(2) . . . . ?
Rh1 P2 C31 C32 -99.3(2) . . . . ?
Rh1 P2 C30 C25 4.3(2) . . . . ?
Rh1 P2 C30 C29 -174.3(2) . . . . ?
Rh1 P2 C37 C42 36.1(2) . . . . ?
Rh1 P2 C37 C38 -149.3(2) . . . . ?
S1 C18 C13 P1 -6.3(3) . . . . ?
S1 C18 C13 C14 -179.06(19) . . . . ?
S1 C18 C17 C16 177.2(2) . . . . ?
S1 C25 C26 C27 179.0(2) . . . . ?
S1 C19 C24A C23A -176.7(4) . . . . ?
P1 C1 C2 C3 -170.2(2) . . . . ?
P1 C1 C6 C5 171.2(2) . . . . ?
P1 C7 C8 C9 174.8(2) . . . . ?
P1 C7 C12 C11 -173.3(2) . . . . ?
P1 C13 C14 C15 -170.3(2) . . . . ?
P2 C31 C36 C35 -176.4(2) . . . . ?
P2 C31 C32 C33 175.4(2) . . . . ?
P2 C30 C25 S1 0.8(3) . . . . ?
P2 C30 C25 C26 176.7(2) . . . . ?
P2 C30 C29 C28 -178.9(2) . . . . ?
P2 C37 C42 C41 174.1(2) . . . . ?
P2 C37 C38 C39 -174.4(3) . . . . ?
F1 C20 C21 C22 178.1(3) . . . . ?
F1 C20 C19 S1 2.8(4) . . . . ?
F1 C20 C19 C24 -176.7(3) . . . . ?
C1 P1 C7 C8 70.5(2) . . . . ?
C1 P1 C7 C12 -114.2(2) . . . . ?
C1 P1 C13 C18 -148.7(2) . . . . ?
C1 P1 C13 C14 23.6(2) . . . . ?
C1 C2 C3 C4 -1.9(4) . . . . ?
C1 C6 C5 C4 -1.0(5) . . . . ?
C31 P2 C30 C25 -120.1(2) . . . . ?
C31 P2 C30 C29 61.3(3) . . . . ?
C31 P2 C37 C42 170.0(2) . . . . ?
C31 P2 C37 C38 -15.5(3) . . . . ?
C31 C36 C35 C34 0.9(4) . . . . ?
C31 C32 C33 C34 0.2(4) . . . . ?
C7 P1 C1 C2 -168.4(2) . . . . ?
C7 P1 C1 C6 19.1(3) . . . . ?
C7 P1 C13 C18 101.0(2) . . . . ?
C7 P1 C13 C14 -86.7(2) . . . . ?
C7 C8 C9 C10 -0.9(5) . . . . ?
C7 C12 C11 C10 -1.5(4) . . . . ?
C18 S1 C25 C30 -126.8(2) . . . . ?
C18 S1 C25 C26 57.3(3) . . . . ?
C18 S1 C19 C20 166.6(2) . . . . ?
C18 S1 C19 C24 -13.9(3) . . . . ?
C18 S1 C19 C20A -21.9(9) . . . . ?
C18 S1 C19 C24A 154.3(7) . . . . ?
C18 C13 C14 C15 2.1(4) . . . . ?
C18 C17 C16 C15 1.1(4) . . . . ?
C8 C7 C12 C11 1.8(4) . . . . ?
C8 C9 C10 C11 1.3(5) . . . . ?
C27 C28 C29 C30 0.6(5) . . . . ?
C30 P2 C31 C36 -167.72(19) . . . . ?
C30 P2 C31 C32 17.8(2) . . . . ?
C30 P2 C37 C42 -79.0(2) . . . . ?
C30 P2 C37 C38 95.5(3) . . . . ?
C30 C25 C26 C27 3.4(4) . . . . ?
C37 P2 C31 C36 -60.4(2) . . . . ?
C37 P2 C31 C32 125.2(2) . . . . ?
C37 P2 C30 C25 129.9(2) . . . . ?
C37 P2 C30 C29 -48.8(3) . . . . ?
C37 C42 C41 C40 0.4(5) . . . . ?
C37 C38 C39 C40 0.6(5) . . . . ?
C2 C1 C6 C5 -1.2(4) . . . . ?
C13 P1 C1 C2 80.5(2) . . . . ?
C13 P1 C1 C6 -92.0(2) . . . . ?
C13 P1 C7 C8 178.6(2) . . . . ?
C13 P1 C7 C12 -6.1(3) . . . . ?
C13 C18 C17 C16 0.3(4) . . . . ?
C13 C14 C15 C16 -0.8(4) . . . . ?
C17 C18 C13 P1 170.9(2) . . . . ?
C17 C18 C13 C14 -1.9(4) . . . . ?
C17 C16 C15 C14 -0.9(4) . . . . ?
C22 C23 C24 C19 -0.7(5) . . . . ?
C25 S1 C18 C13 160.26(18) . . . . ?
C25 S1 C18 C17 -16.9(3) . . . . ?
C25 S1 C19 C20 -78.0(2) . . . . ?
C25 S1 C19 C24 101.5(3) . . . . ?
C25 S1 C19 C20A 93.6(9) . . . . ?
C25 S1 C19 C24A -90.3(7) . . . . ?
C25 C30 C29 C28 2.4(4) . . . . ?
C36 C31 C32 C33 1.1(4) . . . . ?
C36 C35 C34 C33 0.4(4) . . . . ?
C42 C37 C38 C39 0.1(5) . . . . ?
C42 C41 C40 C39 0.3(5) . . . . ?
C35 C34 C33 C32 -1.0(4) . . . . ?
C26 C27 C28 C29 -1.8(5) . . . . ?
C21 C20 C19 S1 -178.4(3) . . . . ?
C21 C20 C19 C24 2.1(5) . . . . ?
C21 C22 C23 C24 2.2(5) . . . . ?
C12 C7 C8 C9 -0.6(4) . . . . ?
C12 C11 C10 C9 -0.1(5) . . . . ?
C28 C27 C26 C25 -0.2(4) . . . . ?
C6 C1 C2 C3 2.6(4) . . . . ?
C23 C22 C21 C20 -1.5(5) . . . . ?
C23 C24 C19 S1 179.2(2) . . . . ?
C23 C24 C19 C20 -1.3(5) . . . . ?
C32 C31 C36 C35 -1.7(4) . . . . ?
C29 C30 C25 S1 179.6(2) . . . . ?
C29 C30 C25 C26 -4.5(4) . . . . ?
C3 C4 C5 C6 1.7(5) . . . . ?
C5 C4 C3 C2 -0.2(5) . . . . ?
C41 C40 C39 C38 -0.8(5) . . . . ?
C38 C37 C42 C41 -0.6(4) . . . . ?
F1A C20A C19 S1 -18.0(17) . . . . ?
F1A C20A C19 C24A 166.2(14) . . . . ?
C22A C21A C20A F1A -163.9(16) . . . . ?
C22A C21A C20A C19 0.0 . . . . ?
C21A C22A C23A C24A 0.0 . . . . ?
C21A C20A C19 S1 175.7(6) . . . . ?
C21A C20A C19 C24A 0.0 . . . . ?
C20A C19 C24A C23A 0.0 . . . . ?
C19 S1 C18 C13 -92.46(19) . . . . ?
C19 S1 C18 C17 90.4(2) . . . . ?
C19 S1 C25 C30 124.1(2) . . . . ?
C19 S1 C25 C26 -51.8(2) . . . . ?
C19 C20 C21 C22 -0.7(5) . . . . ?
C19 C24A C23A C22A 0.0 . . . . ?
C23A C22A C21A C20A 0.0 . . . . ?
C43 C44 C45 C46 179.3(9) . . . . ?
C43 C44 C49 C48 -178.1(9) . . . . ?
C44 C45 C46 C47 1.9(18) . . . . ?
C45 C44 C49 C48 1.6(13) . . . . ?
C45 C46 C47 C48 -4.5(19) . . . . ?
C46 C47 C48 C49 5.6(18) . . . . ?
C47 C48 C49 C44 -4.2(17) . . . . ?
C49 C44 C45 C46 -0.4(13) . . . . ?

loop_
_exptl_oxdiff_crystal_face_indexfrac_h
_exptl_oxdiff_crystal_face_indexfrac_k
_exptl_oxdiff_crystal_face_indexfrac_l
_exptl_oxdiff_crystal_face_x
_exptl_oxdiff_crystal_face_y
_exptl_oxdiff_crystal_face_z
10.8883 -10.4085 -7.4956 0.0302 -0.0545 -0.9981
-11.6124 8.4924 7.9352 -0.0963 0.1762 0.9796
0.1672 16.3809 0.2586 0.4067 -0.7495 0.5224
-0.1672 -16.3809 -0.2586 -0.4067 0.7495 -0.5224
-10.1852 11.6962 -11.7686 0.5777 0.3141 0.7534
10.6141 -12.0371 8.8568 -0.4972 -0.2705 -0.8244
-1.1971 2.5208 -27.1250 0.8596 0.4667 -0.2081
-0.7472 -0.3822 26.9911 -0.8143 -0.4420 0.3762
-3.6783 -4.4449 -21.7360 0.5081 0.8290 -0.2338
3.6783 4.4449 21.7360 -0.5081 -0.8290 0.2338
-2.6133 15.4978 -17.2925 0.8864 -0.2130 0.4110
4.1890 -1.8595 -25.4361 0.7340 0.3044 -0.6071
